data_2216199
loop_
_publ_author_name
'Morawitz, Thorsten'
'Lerner, Hans-Wolfram'
'Bolte, Michael'

_publ_section_title
;
Triacetonitrile(1,1,4,7,7-pentamethyldiethylenetriamine)nickel(II)
bis(hexafluoridophosphate)
;
_journal_coeditor_code AT2457
_journal_issue 12
_journal_name_full 'Acta Crystallographica, Section E'
_journal_page_first o4551
_journal_page_last o4551
_journal_paper_doi 10.1107/S1600536807054360
_journal_volume 63
_journal_year 2007
_chemical_formula_iupac '[Ni (C2 H3 N)3 (C9 H23 N3)] (P F6)2'
_chemical_formula_moiety 'C15 H32 N6 Ni, 2(P F6)'
_chemical_formula_sum 'C15 H32 F12 N6 Ni P2'
_chemical_formula_weight 645.12
_chemical_name_systematic
;
Triacetonitrile(1,1,4,7,7-pentamethyldiethylenetriamine)nickel(II)
bis(hexafluoridophosphate)
;
_space_group_IT_number 14
_symmetry_cell_setting monoclinic
_symmetry_space_group_name_Hall '-P 2ybc'
_symmetry_space_group_name_H-M 'P 1 21/c 1'
_atom_sites_solution_hydrogens geom
_atom_sites_solution_primary direct
_atom_sites_solution_secondary difmap
_audit_creation_method SHELXL-97
_cell_angle_alpha 90.00
_cell_angle_beta 110.921(4)
_cell_angle_gamma 90.00
_cell_formula_units_Z 4
_cell_length_a 17.4418(8)
_cell_length_b 10.5913(6)
_cell_length_c 15.7326(8)
_cell_measurement_reflns_used 31260
_cell_measurement_temperature 173(2)
_cell_measurement_theta_max 25.7
_cell_measurement_theta_min 3.6
_cell_volume 2714.7(3)
_computing_cell_refinement 'X-Area (Stoe & Cie, 2001)'
_computing_data_collection 'X-Area (Stoe & Cie, 2001)'
_computing_data_reduction 'X-Area (Stoe & Cie, 2001)'
_computing_molecular_graphics 'XP in SHELXTL-Plus (Sheldrick, 1991)'
_computing_publication_material 'SHELXL97 and PLATON (Spek, 2003)'
_computing_structure_refinement 'SHELXL97 (Sheldrick, 1997)'
_computing_structure_solution 'SHELXS97 (Sheldrick, 1990)'
_diffrn_ambient_temperature 173(2)
_diffrn_measured_fraction_theta_full 0.997
_diffrn_measured_fraction_theta_max 0.989
_diffrn_measurement_device_type 'STOE IPDS II two-circle-diffractometer'
_diffrn_measurement_method \w
_diffrn_radiation_monochromator graphite
_diffrn_radiation_source 'fine-focus sealed tube'
_diffrn_radiation_type MoK\a
_diffrn_radiation_wavelength 0.71073
_diffrn_reflns_av_R_equivalents 0.0807
_diffrn_reflns_av_sigmaI/netI 0.0419
_diffrn_reflns_limit_h_max 20
_diffrn_reflns_limit_h_min -21
_diffrn_reflns_limit_k_max 12
_diffrn_reflns_limit_k_min -12
_diffrn_reflns_limit_l_max 19
_diffrn_reflns_limit_l_min -19
_diffrn_reflns_number 33712
_diffrn_reflns_theta_full 25.00
_diffrn_reflns_theta_max 25.66
_diffrn_reflns_theta_min 3.56
_diffrn_standards_decay_% 0
_diffrn_standards_interval_time 0
_diffrn_standards_number 0
_exptl_absorpt_coefficient_mu 0.931
_exptl_absorpt_correction_T_max 0.8807
_exptl_absorpt_correction_T_min 0.7186
_exptl_absorpt_correction_type multi-scan
_exptl_absorpt_process_details '(MULABS; Spek, 2003; Blessing, 1995)'
_exptl_crystal_colour 'light blue'
_exptl_crystal_density_diffrn 1.578
_exptl_crystal_density_method 'not measured'
_exptl_crystal_description rod
_exptl_crystal_F_000 1320
_exptl_crystal_size_max 0.38
_exptl_crystal_size_mid 0.17
_exptl_crystal_size_min 0.14
_refine_diff_density_max 0.825
_refine_diff_density_min -0.459
_refine_ls_extinction_coef 0.0019(5)
_refine_ls_extinction_expression Fc^*^=kFc[1+0.001xFc^2^\l^3^/sin(2\q)]^-1/4^
_refine_ls_extinction_method SHELXL
_refine_ls_goodness_of_fit_ref 1.040
_refine_ls_hydrogen_treatment constr
_refine_ls_matrix_type full
_refine_ls_number_parameters 357
_refine_ls_number_reflns 5076
_refine_ls_number_restraints 0
_refine_ls_restrained_S_all 1.040
_refine_ls_R_factor_all 0.0597
_refine_ls_R_factor_gt 0.0483
_refine_ls_shift/su_max 0.000
_refine_ls_shift/su_mean 0.000
_refine_ls_structure_factor_coef Fsqd
_refine_ls_weighting_details 'calc w=1/[\s^2^(Fo^2^)+(0.0753P)^2^+3.1233P] where P=(Fo^2^+2Fc^2^)/3'
_refine_ls_weighting_scheme calc
_refine_ls_wR_factor_gt 0.1241
_refine_ls_wR_factor_ref 0.1303
_reflns_number_gt 4263
_reflns_number_total 5076
_reflns_threshold_expression I>2\s(I)
_cod_data_source_file at2457.cif
_cod_original_sg_symbol_H-M 'P 21/c'
_cod_database_code 2216199

loop_
_symmetry_equiv_pos_as_xyz
'x, y, z'
'-x, y+1/2, -z+1/2'
'-x, -y, -z'
'x, -y-1/2, z-1/2'

loop_
_atom_site_type_symbol
_atom_site_label
_atom_site_fract_x
_atom_site_fract_y
_atom_site_fract_z
_atom_site_U_iso_or_equiv
_atom_site_adp_type
_atom_site_calc_flag
_atom_site_refinement_flags
_atom_site_occupancy
_atom_site_disorder_assembly
_atom_site_disorder_group
Ni Ni1 0.25753(2) 0.72144(3) 0.39571(2) 0.01573(14) Uani d . 1 A .
N N1 0.36863(17) 0.6842(3) 0.36422(19) 0.0275(6) Uani d . 1 A .
C C11 0.3512(3) 0.6273(4) 0.2723(3) 0.0421(9) Uani d . 1 . .
H H11A 0.3188 0.6866 0.2254 0.063 Uiso calc R 1 . .
H H11B 0.3204 0.5486 0.2676 0.063 Uiso calc R 1 . .
H H11C 0.4031 0.6094 0.2637 0.063 Uiso calc R 1 . .
C C12 0.4179(3) 0.8012(4) 0.3684(3) 0.0502(11) Uani d . 1 . .
H H12A 0.4306 0.8415 0.4279 0.075 Uiso calc R 1 . .
H H12B 0.3863 0.8597 0.3204 0.075 Uiso calc R 1 . .
H H12C 0.4691 0.7789 0.3595 0.075 Uiso calc R 1 . .
C C1 0.4183(2) 0.5922(4) 0.4352(3) 0.0474(11) Uani d . 1 . .
H H1A 0.4775 0.6060 0.4482 0.057 Uiso calc PR 0.619(6) A 1
H H1B 0.4045 0.5048 0.4128 0.057 Uiso calc PR 0.619(6) A 1
H H1A' 0.4527 0.6379 0.4906 0.057 Uiso calc PR 0.381(6) A 2
H H1B' 0.4547 0.5426 0.4120 0.057 Uiso calc PR 0.381(6) A 2
C C2 0.3981(3) 0.6126(6) 0.5261(4) 0.0303(13) Uani d P 0.619(6) A 1
H H2A 0.4297 0.5525 0.5740 0.036 Uiso calc PR 0.619(6) A 1
H H2B 0.4119 0.6997 0.5494 0.036 Uiso calc PR 0.619(6) A 1
C C2' 0.3532(5) 0.4976(8) 0.4591(5) 0.0240(19) Uani d P 0.381(6) A 2
H H2A' 0.3149 0.4568 0.4035 0.029 Uiso calc PR 0.381(6) A 2
H H2B' 0.3824 0.4318 0.5035 0.029 Uiso calc PR 0.381(6) A 2
N N2 0.30893(16) 0.5893(2) 0.49946(16) 0.0213(5) Uani d . 1 . .
C C21 0.2897(4) 0.4536(5) 0.4767(4) 0.0311(14) Uani d P 0.619(6) A 1
H H2C 0.2305 0.4401 0.4588 0.047 Uiso calc PR 0.619(6) A 1
H H2D 0.3187 0.4016 0.5300 0.047 Uiso calc PR 0.619(6) A 1
H H2E 0.3073 0.4299 0.4263 0.047 Uiso calc PR 0.619(6) A 1
C C21' 0.3699(6) 0.6356(9) 0.5892(5) 0.031(2) Uani d P 0.381(6) A 2
H H2C' 0.3836 0.7240 0.5831 0.047 Uiso calc PR 0.381(6) A 2
H H2D' 0.4198 0.5841 0.6062 0.047 Uiso calc PR 0.381(6) A 2
H H2E' 0.3456 0.6286 0.6364 0.047 Uiso calc PR 0.381(6) A 2
C C3 0.2762(4) 0.6294(5) 0.5703(3) 0.0291(13) Uani d P 0.619(6) A 1
H H3A 0.2993 0.7126 0.5950 0.035 Uiso calc PR 0.619(6) A 1
H H3B 0.2925 0.5676 0.6209 0.035 Uiso calc PR 0.619(6) A 1
C C3' 0.2374(6) 0.5281(8) 0.5133(6) 0.029(2) Uani d P 0.381(6) A 2
H H3A' 0.2562 0.4712 0.5667 0.035 Uiso calc PR 0.381(6) A 2
H H3B' 0.2055 0.4781 0.4591 0.035 Uiso calc PR 0.381(6) A 2
C C4 0.1832(2) 0.6380(3) 0.5295(2) 0.0320(7) Uani d . 1 . .
H H4A 0.1598 0.5541 0.5069 0.038 Uiso calc PR 0.619(6) A 1
H H4B 0.1614 0.6655 0.5766 0.038 Uiso calc PR 0.619(6) A 1
H H4A' 0.1333 0.6018 0.5359 0.038 Uiso calc PR 0.381(6) A 2
H H4B' 0.2144 0.6824 0.5868 0.038 Uiso calc PR 0.381(6) A 2
N N3 0.15869(16) 0.7311(2) 0.45229(18) 0.0228(5) Uani d . 1 A .
C C31 0.1484(2) 0.8585(3) 0.4872(3) 0.0374(8) Uani d . 1 . .
H H31A 0.2008 0.8866 0.5319 0.056 Uiso calc R 1 A .
H H31B 0.1071 0.8542 0.5161 0.056 Uiso calc R 1 . .
H H31C 0.1303 0.9186 0.4365 0.056 Uiso calc R 1 . .
C C32 0.0773(2) 0.6948(4) 0.3851(3) 0.0337(8) Uani d . 1 . .
H H32A 0.0812 0.6112 0.3602 0.051 Uiso calc R 1 A .
H H32B 0.0602 0.7569 0.3357 0.051 Uiso calc R 1 . .
H H32C 0.0368 0.6923 0.4151 0.051 Uiso calc R 1 . .
N N4 0.31638(17) 0.8772(3) 0.47852(19) 0.0270(6) Uani d . 1 . .
C C41 0.3362(2) 0.9746(3) 0.5098(2) 0.0296(7) Uani d . 1 A .
C C42 0.3589(3) 1.0992(4) 0.5502(3) 0.0555(12) Uani d . 1 . .
H H42A 0.3122 1.1365 0.5621 0.083 Uiso calc R 1 A .
H H42B 0.3740 1.1535 0.5082 0.083 Uiso calc R 1 . .
H H42C 0.4057 1.0916 0.6075 0.083 Uiso calc R 1 . .
N N5 0.19225(16) 0.5870(2) 0.29991(17) 0.0236(6) Uani d . 1 . .
C C51 0.1556(2) 0.5185(3) 0.2436(2) 0.0255(7) Uani d . 1 A .
C C52 0.1096(3) 0.4311(4) 0.1724(2) 0.0412(9) Uani d . 1 . .
H H52A 0.0684 0.4778 0.1233 0.062 Uiso calc R 1 A .
H H52B 0.0823 0.3684 0.1975 0.062 Uiso calc R 1 . .
H H52C 0.1473 0.3881 0.1482 0.062 Uiso calc R 1 . .
N N6 0.20712(17) 0.8590(2) 0.29706(17) 0.0246(6) Uani d . 1 . .
C C61 0.1785(2) 0.9455(3) 0.2550(2) 0.0248(7) Uani d . 1 A .
C C62 0.1419(3) 1.0573(3) 0.2014(3) 0.0402(9) Uani d . 1 . .
H H62A 0.1184 1.1114 0.2364 0.060 Uiso calc R 1 A .
H H62B 0.0986 1.0313 0.1448 0.060 Uiso calc R 1 . .
H H62C 0.1842 1.1042 0.1871 0.060 Uiso calc R 1 . .
P P1 0.06223(6) 0.25769(8) 0.91132(6) 0.0285(2) Uani d . 1 . .
F F11 0.0825(3) 0.1545(4) 0.8516(3) 0.1208(17) Uani d . 1 . .
F F12 0.0812(3) 0.1592(4) 0.9895(3) 0.1160(17) Uani d . 1 . .
F F13 0.0419(2) 0.3586(3) 0.8304(2) 0.0832(11) Uani d . 1 . .
F F14 0.1530(2) 0.3044(5) 0.9479(4) 0.1351(19) Uani d . 1 . .
F F15 -0.0322(2) 0.2210(4) 0.8730(3) 0.1009(13) Uani d . 1 . .
F F16 0.0399(2) 0.3628(3) 0.97109(18) 0.0702(9) Uani d . 1 . .
P P2 0.60650(6) 0.79625(9) 0.70684(7) 0.0366(2) Uani d . 1 . .
F F21 0.6226(4) 0.8502(5) 0.8033(3) 0.154(2) Uani d . 1 . .
F F22 0.6603(2) 0.9020(3) 0.6859(3) 0.1093(16) Uani d . 1 . .
F F23 0.5515(2) 0.6870(4) 0.7266(2) 0.0805(10) Uani d . 1 . .
F F24 0.6838(2) 0.7085(3) 0.7493(3) 0.1051(15) Uani d . 1 . .
F F25 0.5273(2) 0.8800(3) 0.6621(3) 0.1024(13) Uani d . 1 . .
F F26 0.5853(3) 0.7330(4) 0.6089(2) 0.0873(11) Uani d . 1 . .

loop_
_atom_site_aniso_label
_atom_site_aniso_U_11
_atom_site_aniso_U_22
_atom_site_aniso_U_33
_atom_site_aniso_U_12
_atom_site_aniso_U_13
_atom_site_aniso_U_23
Ni1 0.0157(2) 0.0130(2) 0.0168(2) 0.00060(13) 0.00374(14) 0.00083(13)
N1 0.0241(14) 0.0277(14) 0.0349(15) 0.0070(11) 0.0155(12) 0.0090(12)
C11 0.053(2) 0.045(2) 0.043(2) 0.0073(18) 0.0347(19) 0.0026(17)
C12 0.034(2) 0.050(2) 0.078(3) -0.0101(18) 0.033(2) 0.005(2)
C1 0.032(2) 0.062(3) 0.055(2) 0.0274(19) 0.0240(19) 0.030(2)
C2 0.023(3) 0.036(3) 0.028(3) 0.011(2) 0.003(2) 0.005(2)
C2' 0.024(4) 0.022(4) 0.023(4) 0.007(3) 0.006(3) 0.003(3)
N2 0.0240(13) 0.0201(12) 0.0176(12) 0.0036(10) 0.0050(10) 0.0023(10)
C21 0.047(4) 0.014(2) 0.031(3) 0.009(2) 0.011(2) 0.007(2)
C21' 0.033(5) 0.036(5) 0.016(4) 0.005(4) -0.003(3) 0.001(3)
C3 0.039(3) 0.028(3) 0.020(2) 0.010(2) 0.010(2) 0.007(2)
C3' 0.032(5) 0.027(4) 0.029(4) -0.001(4) 0.013(4) 0.010(3)
C4 0.0335(19) 0.0374(19) 0.0314(17) 0.0028(15) 0.0193(15) 0.0078(14)
N3 0.0201(13) 0.0229(13) 0.0263(13) 0.0020(10) 0.0093(11) -0.0010(10)
C31 0.037(2) 0.0314(19) 0.053(2) 0.0029(15) 0.0269(18) -0.0076(16)
C32 0.0155(15) 0.044(2) 0.0408(19) -0.0008(14) 0.0096(14) -0.0038(16)
N4 0.0266(14) 0.0229(14) 0.0292(14) -0.0036(11) 0.0072(11) -0.0008(11)
C41 0.0315(18) 0.0292(18) 0.0291(16) -0.0090(14) 0.0121(14) -0.0062(14)
C42 0.072(3) 0.039(2) 0.061(3) -0.029(2) 0.030(2) -0.025(2)
N5 0.0247(14) 0.0220(13) 0.0208(13) -0.0011(11) 0.0040(11) -0.0007(11)
C51 0.0306(17) 0.0212(15) 0.0239(15) 0.0000(13) 0.0086(13) 0.0012(13)
C52 0.054(2) 0.0325(19) 0.0303(18) -0.0126(17) 0.0063(17) -0.0101(15)
N6 0.0264(14) 0.0220(13) 0.0230(13) 0.0022(11) 0.0059(11) 0.0043(11)
C61 0.0272(16) 0.0255(16) 0.0215(15) 0.0039(13) 0.0085(13) 0.0012(13)
C62 0.055(2) 0.0307(19) 0.0362(19) 0.0201(17) 0.0184(18) 0.0142(15)
P1 0.0328(5) 0.0281(4) 0.0257(4) 0.0039(4) 0.0118(4) -0.0009(3)
F11 0.194(5) 0.094(3) 0.097(3) 0.061(3) 0.079(3) -0.023(2)
F12 0.187(5) 0.092(3) 0.084(3) 0.062(3) 0.066(3) 0.063(2)
F13 0.113(3) 0.089(2) 0.0639(18) 0.032(2) 0.0519(19) 0.0411(17)
F14 0.0301(17) 0.150(4) 0.206(5) -0.009(2) 0.019(2) -0.003(4)
F15 0.057(2) 0.098(3) 0.132(3) -0.0344(19) 0.015(2) -0.023(2)
F16 0.087(2) 0.0728(19) 0.0465(15) 0.0167(16) 0.0193(14) -0.0234(13)
P2 0.0420(6) 0.0273(5) 0.0373(5) -0.0052(4) 0.0102(4) -0.0038(4)
F21 0.240(6) 0.132(4) 0.066(2) -0.021(4) 0.024(3) -0.064(3)
F22 0.063(2) 0.064(2) 0.173(4) -0.0286(17) 0.008(2) 0.052(2)
F23 0.075(2) 0.099(2) 0.0649(18) -0.0377(19) 0.0205(16) 0.0212(17)
F24 0.0484(18) 0.063(2) 0.177(4) 0.0078(15) 0.008(2) 0.045(2)
F25 0.065(2) 0.066(2) 0.151(4) 0.0231(17) 0.009(2) 0.007(2)
F26 0.117(3) 0.096(3) 0.065(2) -0.018(2) 0.052(2) -0.0248(18)

loop_
_atom_type_symbol
_atom_type_description
_atom_type_scat_dispersion_real
_atom_type_scat_dispersion_imag
_atom_type_scat_source
C C 0.0033 0.0016 'International Tables Vol C Tables 4.2.6.8 and 6.1.1.4'
H H 0.0000 0.0000 'International Tables Vol C Tables 4.2.6.8 and 6.1.1.4'
F F 0.0171 0.0103 'International Tables Vol C Tables 4.2.6.8 and 6.1.1.4'
N N 0.0061 0.0033 'International Tables Vol C Tables 4.2.6.8 and 6.1.1.4'
Ni Ni 0.3393 1.1124 'International Tables Vol C Tables 4.2.6.8 and 6.1.1.4'
P P 0.1023 0.0942 'International Tables Vol C Tables 4.2.6.8 and 6.1.1.4'

loop_
_geom_angle_atom_site_label_1
_geom_angle_atom_site_label_2
_geom_angle_atom_site_label_3
_geom_angle
N6 Ni1 N5 87.88(10)
N6 Ni1 N2 177.41(10)
N5 Ni1 N2 94.48(10)
N6 Ni1 N4 84.08(11)
N5 Ni1 N4 171.95(10)
N2 Ni1 N4 93.56(10)
N6 Ni1 N1 97.41(10)
N5 Ni1 N1 90.71(11)
N2 Ni1 N1 83.66(10)
N4 Ni1 N1 90.32(11)
N6 Ni1 N3 94.90(10)
N5 Ni1 N3 91.12(10)
N2 Ni1 N3 83.99(10)
N4 Ni1 N3 89.57(10)
N1 Ni1 N3 167.61(10)
C11 N1 C12 106.9(3)
C11 N1 C1 108.8(3)
C12 N1 C1 109.6(3)
C11 N1 Ni1 113.5(2)
C12 N1 Ni1 112.4(2)
C1 N1 Ni1 105.6(2)
N1 C11 H11A 109.5
N1 C11 H11B 109.5
H11A C11 H11B 109.5
N1 C11 H11C 109.5
H11A C11 H11C 109.5
H11B C11 H11C 109.5
N1 C12 H12A 109.5
N1 C12 H12B 109.5
H12A C12 H12B 109.5
N1 C12 H12C 109.5
H12A C12 H12C 109.5
H12B C12 H12C 109.5
N1 C1 C2 108.9(3)
N1 C1 C2' 107.6(4)
C2 C1 C2' 59.5(4)
N1 C1 H1A 109.9
C2 C1 H1A 109.9
C2' C1 H1A 142.4
N1 C1 H1B 109.9
C2 C1 H1B 109.9
C2' C1 H1B 54.2
H1A C1 H1B 108.3
N1 C1 H1A' 110.2
C2 C1 H1A' 53.6
C2' C1 H1A' 110.2
H1A C1 H1A' 59.1
H1B C1 H1A' 139.8
N1 C1 H1B' 110.2
C2 C1 H1B' 140.8
C2' C1 H1B' 110.2
H1A C1 H1B' 52.7
H1B C1 H1B' 58.5
H1A' C1 H1B' 108.5
N2 C2 C1 105.5(4)
N2 C2 H2A 110.6
C1 C2 H2A 110.6
N2 C2 H2B 110.6
C1 C2 H2B 110.6
H2A C2 H2B 108.8
N2 C2' C1 101.6(5)
N2 C2' H2A' 111.5
C1 C2' H2A' 111.5
N2 C2' H2B' 111.5
C1 C2' H2B' 111.5
H2A' C2' H2B' 109.3
C2 N2 C3 112.8(4)
C2 N2 C3' 151.8(4)
C3 N2 C3' 56.4(4)
C2 N2 C21 110.6(4)
C3 N2 C21 110.0(4)
C3' N2 C21 59.2(4)
C2 N2 C21' 50.6(4)
C3 N2 C21' 62.5(4)
C3' N2 C21' 110.5(5)
C21 N2 C21' 124.0(4)
C2 N2 C2' 65.4(4)
C3 N2 C2' 152.8(4)
C3' N2 C2' 111.2(5)
C21 N2 C2' 52.1(4)
C21' N2 C2' 107.8(5)
C2 N2 Ni1 102.9(3)
C3 N2 Ni1 102.8(2)
C3' N2 Ni1 104.9(4)
C21 N2 Ni1 117.4(2)
C21' N2 Ni1 118.3(4)
C2' N2 Ni1 104.0(3)
N2 C21 H2C 109.5
N2 C21 H2D 109.5
H2C C21 H2D 109.5
N2 C21 H2E 109.5
H2C C21 H2E 109.5
H2D C21 H2E 109.5
N2 C21' H2C' 109.5
N2 C21' H2D' 109.5
H2C' C21' H2D' 109.5
N2 C21' H2E' 109.5
H2C' C21' H2E' 109.5
H2D' C21' H2E' 109.5
N2 C3 C4 109.8(4)
N2 C3 H3A 109.7
C4 C3 H3A 109.7
N2 C3 H3B 109.7
C4 C3 H3B 109.7
H3A C3 H3B 108.2
N2 C3' C4 106.5(5)
N2 C3' H3A' 110.4
C4 C3' H3A' 110.4
N2 C3' H3B' 110.4
C4 C3' H3B' 110.4
H3A' C3' H3B' 108.6
N3 C4 C3 109.5(3)
N3 C4 C3' 111.6(4)
C3 C4 C3' 54.0(4)
N3 C4 H4A 109.8
C3 C4 H4A 109.8
C3' C4 H4A 58.2
N3 C4 H4B 109.8
C3 C4 H4B 109.8
C3' C4 H4B 138.6
H4A C4 H4B 108.2
N3 C4 H4A' 109.3
C3 C4 H4A' 141.2
C3' C4 H4A' 109.3
H4A C4 H4A' 54.8
H4B C4 H4A' 56.6
N3 C4 H4B' 109.3
C3 C4 H4B' 59.1
C3' C4 H4B' 109.3
H4A C4 H4B' 140.8
H4B C4 H4B' 54.0
H4A' C4 H4B' 108.0
C32 N3 C31 106.6(3)
C32 N3 C4 109.2(3)
C31 N3 C4 109.5(3)
C32 N3 Ni1 112.7(2)
C31 N3 Ni1 113.9(2)
C4 N3 Ni1 104.91(19)
N3 C31 H31A 109.5
N3 C31 H31B 109.5
H31A C31 H31B 109.5
N3 C31 H31C 109.5
H31A C31 H31C 109.5
H31B C31 H31C 109.5
N3 C32 H32A 109.5
N3 C32 H32B 109.5
H32A C32 H32B 109.5
N3 C32 H32C 109.5
H32A C32 H32C 109.5
H32B C32 H32C 109.5
C41 N4 Ni1 166.1(3)
N4 C41 C42 178.0(4)
C41 C42 H42A 109.5
C41 C42 H42B 109.5
H42A C42 H42B 109.5
C41 C42 H42C 109.5
H42A C42 H42C 109.5
H42B C42 H42C 109.5
C51 N5 Ni1 176.1(3)
N5 C51 C52 179.6(4)
C51 C52 H52A 109.5
C51 C52 H52B 109.5
H52A C52 H52B 109.5
C51 C52 H52C 109.5
H52A C52 H52C 109.5
H52B C52 H52C 109.5
C61 N6 Ni1 168.5(3)
N6 C61 C62 179.6(4)
C61 C62 H62A 109.5
C61 C62 H62B 109.5
H62A C62 H62B 109.5
C61 C62 H62C 109.5
H62A C62 H62C 109.5
H62B C62 H62C 109.5
F12 P1 F14 91.1(3)
F12 P1 F11 88.7(2)
F14 P1 F11 91.5(3)
F12 P1 F15 92.0(3)
F14 P1 F15 175.7(3)
F11 P1 F15 91.6(3)
F12 P1 F16 91.7(2)
F14 P1 F16 89.4(2)
F11 P1 F16 179.0(2)
F15 P1 F16 87.5(2)
F12 P1 F13 179.5(3)
F14 P1 F13 89.4(3)
F11 P1 F13 91.3(2)
F15 P1 F13 87.5(2)
F16 P1 F13 88.34(18)
F21 P2 F22 91.7(3)
F21 P2 F24 88.5(3)
F22 P2 F24 91.44(19)
F21 P2 F25 93.0(3)
F22 P2 F25 89.9(2)
F24 P2 F25 177.9(2)
F21 P2 F26 175.6(3)
F22 P2 F26 92.7(2)
F24 P2 F26 91.7(3)
F25 P2 F26 86.6(2)
F21 P2 F23 89.3(3)
F22 P2 F23 179.0(2)
F24 P2 F23 88.42(19)
F25 P2 F23 90.2(2)
F26 P2 F23 86.32(19)

loop_
_geom_bond_atom_site_label_1
_geom_bond_atom_site_label_2
_geom_bond_distance
Ni1 N6 2.081(3)
Ni1 N5 2.090(3)
Ni1 N2 2.093(2)
Ni1 N4 2.125(3)
Ni1 N1 2.200(3)
Ni1 N3 2.207(3)
N1 C11 1.494(5)
N1 C12 1.496(5)
N1 C1 1.502(4)
C11 H11A 0.9800
C11 H11B 0.9800
C11 H11C 0.9800
C12 H12A 0.9800
C12 H12B 0.9800
C12 H12C 0.9800
C1 C2 1.605(7)
C1 C2' 1.655(9)
C1 H1A 0.9900
C1 H1B 0.9900
C1 H1A' 0.9900
C1 H1B' 0.9900
C2 N2 1.480(6)
C2 H2A 0.9900
C2 H2B 0.9900
C2' N2 1.515(8)
C2' H2A' 0.9900
C2' H2B' 0.9900
N2 C3 1.484(6)
N2 C3' 1.489(9)
N2 C21 1.490(6)
N2 C21' 1.514(8)
C21 H2C 0.9800
C21 H2D 0.9800
C21 H2E 0.9800
C21' H2C' 0.9800
C21' H2D' 0.9800
C21' H2E' 0.9800
C3 C4 1.518(7)
C3 H3A 0.9900
C3 H3B 0.9900
C3' C4 1.576(10)
C3' H3A' 0.9900
C3' H3B' 0.9900
C4 N3 1.503(4)
C4 H4A 0.9900
C4 H4B 0.9900
C4 H4A' 0.9900
C4 H4B' 0.9900
N3 C32 1.486(4)
N3 C31 1.492(4)
C31 H31A 0.9800
C31 H31B 0.9800
C31 H31C 0.9800
C32 H32A 0.9800
C32 H32B 0.9800
C32 H32C 0.9800
N4 C41 1.142(4)
C41 C42 1.458(5)
C42 H42A 0.9800
C42 H42B 0.9800
C42 H42C 0.9800
N5 C51 1.146(4)
C51 C52 1.455(4)
C52 H52A 0.9800
C52 H52B 0.9800
C52 H52C 0.9800
N6 C61 1.137(4)
C61 C62 1.461(4)
C62 H62A 0.9800
C62 H62B 0.9800
C62 H62C 0.9800
P1 F12 1.556(3)
P1 F14 1.559(4)
P1 F11 1.562(3)
P1 F15 1.586(3)
P1 F16 1.593(3)
P1 F13 1.602(3)
P2 F21 1.551(4)
P2 F22 1.570(3)
P2 F24 1.577(3)
P2 F25 1.580(3)
P2 F26 1.598(3)
P2 F23 1.602(3)

loop_
_geom_torsion_atom_site_label_1
_geom_torsion_atom_site_label_2
_geom_torsion_atom_site_label_3
_geom_torsion_atom_site_label_4
_geom_torsion
N6 Ni1 N1 C11 -65.5(2)
N5 Ni1 N1 C11 22.4(2)
N2 Ni1 N1 C11 116.8(2)
N4 Ni1 N1 C11 -149.6(2)
N3 Ni1 N1 C11 120.9(5)
N6 Ni1 N1 C12 56.0(3)
N5 Ni1 N1 C12 143.9(3)
N2 Ni1 N1 C12 -121.6(3)
N4 Ni1 N1 C12 -28.1(3)
N3 Ni1 N1 C12 -117.6(5)
N6 Ni1 N1 C1 175.4(3)
N5 Ni1 N1 C1 -96.7(3)
N2 Ni1 N1 C1 -2.2(3)
N4 Ni1 N1 C1 91.3(3)
N3 Ni1 N1 C1 1.9(6)
C11 N1 C1 C2 -150.4(4)
C12 N1 C1 C2 93.0(4)
Ni1 N1 C1 C2 -28.2(4)
C11 N1 C1 C2' -87.4(4)
C12 N1 C1 C2' 156.0(4)
Ni1 N1 C1 C2' 34.8(4)
N1 C1 C2 N2 59.8(5)
C2' C1 C2 N2 -39.9(4)
N1 C1 C2' N2 -64.0(5)
C2 C1 C2' N2 38.0(4)
C1 C2 N2 C3 -168.2(3)
C1 C2 N2 C3' 130.9(9)
C1 C2 N2 C21 68.1(4)
C1 C2 N2 C21' -174.2(7)
C1 C2 N2 C2' 41.6(4)
C1 C2 N2 Ni1 -58.1(4)
C1 C2' N2 C2 -39.3(4)
C1 C2' N2 C3 -131.7(8)
C1 C2' N2 C3' 171.2(5)
C1 C2' N2 C21 172.8(6)
C1 C2' N2 C21' -67.6(6)
C1 C2' N2 Ni1 58.8(4)
N5 Ni1 N2 C2 124.3(3)
N4 Ni1 N2 C2 -55.9(3)
N1 Ni1 N2 C2 34.0(3)
N3 Ni1 N2 C2 -145.1(3)
N5 Ni1 N2 C3 -118.4(3)
N4 Ni1 N2 C3 61.5(3)
N1 Ni1 N2 C3 151.4(3)
N3 Ni1 N2 C3 -27.7(3)
N5 Ni1 N2 C3' -60.1(4)
N4 Ni1 N2 C3' 119.7(4)
N1 Ni1 N2 C3' -150.3(4)
N3 Ni1 N2 C3' 30.5(4)
N5 Ni1 N2 C21 2.5(3)
N4 Ni1 N2 C21 -177.6(3)
N1 Ni1 N2 C21 -87.7(3)
N3 Ni1 N2 C21 93.2(3)
N5 Ni1 N2 C21' 176.2(5)
N4 Ni1 N2 C21' -3.9(5)
N1 Ni1 N2 C21' 86.0(5)
N3 Ni1 N2 C21' -93.1(5)
N5 Ni1 N2 C2' 56.8(4)
N4 Ni1 N2 C2' -123.4(4)
N1 Ni1 N2 C2' -33.5(4)
N3 Ni1 N2 C2' 147.4(4)
C2 N2 C3 C4 164.0(4)
C3' N2 C3 C4 -45.7(5)
C21 N2 C3 C4 -71.9(4)
C21' N2 C3 C4 169.3(6)
C2' N2 C3 C4 -115.8(9)
Ni1 N2 C3 C4 53.9(4)
C2 N2 C3' C4 117.8(9)
C3 N2 C3' C4 42.5(4)
C21 N2 C3' C4 -166.5(7)
C21' N2 C3' C4 75.4(6)
C2' N2 C3' C4 -165.0(5)
Ni1 N2 C3' C4 -53.1(5)
N2 C3 C4 N3 -58.9(4)
N2 C3 C4 C3' 44.1(4)
N2 C3' C4 N3 56.1(6)
N2 C3' C4 C3 -42.9(4)
C3 C4 N3 C32 151.1(3)
C3' C4 N3 C32 93.2(5)
C3 C4 N3 C31 -92.5(4)
C3' C4 N3 C31 -150.5(4)
C3 C4 N3 Ni1 30.1(3)
C3' C4 N3 Ni1 -27.9(5)
N6 Ni1 N3 C32 62.5(2)
N5 Ni1 N3 C32 -25.4(2)
N2 Ni1 N3 C32 -119.8(2)
N4 Ni1 N3 C32 146.5(2)
N1 Ni1 N3 C32 -123.9(5)
N6 Ni1 N3 C31 -59.1(2)
N5 Ni1 N3 C31 -147.1(2)
N2 Ni1 N3 C31 118.6(2)
N4 Ni1 N3 C31 24.9(2)
N1 Ni1 N3 C31 114.5(5)
N6 Ni1 N3 C4 -178.8(2)
N5 Ni1 N3 C4 93.3(2)
N2 Ni1 N3 C4 -1.1(2)
N4 Ni1 N3 C4 -94.7(2)
N1 Ni1 N3 C4 -5.2(6)
N6 Ni1 N4 C41 16.6(12)
N2 Ni1 N4 C41 -162.4(12)
N1 Ni1 N4 C41 114.0(12)
N3 Ni1 N4 C41 -78.4(12)
N5 Ni1 N6 C61 139.9(14)
N4 Ni1 N6 C61 -40.1(14)
N1 Ni1 N6 C61 -129.7(14)
N3 Ni1 N6 C61 48.9(14)
